data_7230985
loop_
_publ_author_name
'Kyratzis, Nicholas'
'Cao, Winnie'
'Izgorodina, Ekaterina I.'
'Turner, David R.'

_publ_section_title
;
 Structural changes in coordination polymers in response to small changes
 in steric bulk (H vs. Me): an experimental and theoretical study
;
_journal_issue 29
_journal_name_full CrystEngComm
_journal_page_first 4115
_journal_paper_doi 10.1039/C8CE00744F
_journal_volume 20
_journal_year 2018
_chemical_formula_moiety 'C18 H11 N2 O10 Zn, 0.25(H2 O)'
_chemical_formula_sum 'C18 H11.5 N2 O10.25 Zn'
_chemical_formula_weight 485.16
_space_group_crystal_system monoclinic
_space_group_IT_number 15
_space_group_name_Hall '-C 2yc'
_space_group_name_H-M_alt 'C 1 2/c 1'
_symmetry_space_group_name_Hall '-C 2yc'
_symmetry_space_group_name_H-M 'C 1 2/c 1'
_atom_sites_solution_hydrogens mixed
_audit_creation_date 2018-01-25
_audit_creation_method
;
Olex2 1.2
(compiled 2017.08.10 svn.r3458 for OlexSys, GUI svn.r5381)
;
_audit_update_record
;
2018-04-30 deposited with the CCDC.
2018-06-21 downloaded from the CCDC.
;
_cell_angle_alpha 90
_cell_angle_beta 90.71(3)
_cell_angle_gamma 90
_cell_formula_units_Z 8
_cell_length_a 16.827(3)
_cell_length_b 28.485(6)
_cell_length_c 7.4000(15)
_cell_measurement_reflns_used 28533
_cell_measurement_temperature 100(2)
_cell_measurement_theta_max 27.497
_cell_measurement_theta_min 1.406
_cell_volume 3546.7(12)
_computing_cell_refinement 'XDS (Kabsch, 1993)'
_computing_data_collection 'BluIce (McPhillips, 2002)'
_computing_data_reduction 'XDS (Kabsch, 1993)'
_computing_molecular_graphics 'Olex2 (Dolomanov et al., 2009)'
_computing_publication_material 'Olex2 (Dolomanov et al., 2009)'
_computing_structure_refinement 'ShelXL (Sheldrick, 2015)'
_computing_structure_solution 'SHELXT 2014/5 (Sheldrick, 2014)'
_diffrn_ambient_temperature 100.0
_diffrn_measured_fraction_theta_full 0.999
_diffrn_measured_fraction_theta_max 0.999
_diffrn_measurement_device_type 'ADSC Quantum 210r'
_diffrn_measurement_method 'phi scans'
_diffrn_radiation_type synchrotron
_diffrn_radiation_wavelength 0.7108
_diffrn_reflns_av_R_equivalents 0.1044
_diffrn_reflns_av_unetI/netI 0.0523
_diffrn_reflns_Laue_measured_fraction_full 0.999
_diffrn_reflns_Laue_measured_fraction_max 0.999
_diffrn_reflns_limit_h_max 21
_diffrn_reflns_limit_h_min -21
_diffrn_reflns_limit_k_max 36
_diffrn_reflns_limit_k_min -36
_diffrn_reflns_limit_l_max 9
_diffrn_reflns_limit_l_min -9
_diffrn_reflns_number 28533
_diffrn_reflns_point_group_measured_fraction_full 0.999
_diffrn_reflns_point_group_measured_fraction_max 0.999
_diffrn_reflns_theta_full 27.497
_diffrn_reflns_theta_max 27.497
_diffrn_reflns_theta_min 1.406
_diffrn_source 'MX1 Beamline Australian Synchrotron'
_exptl_absorpt_coefficient_mu 1.454
_exptl_absorpt_process_details none
_exptl_crystal_colour colourless
_exptl_crystal_density_diffrn 1.817
_exptl_crystal_description needle
_exptl_crystal_F_000 1964
_exptl_crystal_recrystallization_method 'Crystallised at elevated temperature from synthesis'
_exptl_crystal_size_max 0.04
_exptl_crystal_size_mid 0.02
_exptl_crystal_size_min 0.01
_refine_diff_density_max 1.533
_refine_diff_density_min -1.303
_refine_diff_density_rms 0.183
_refine_ls_extinction_method none
_refine_ls_goodness_of_fit_ref 1.079
_refine_ls_hydrogen_treatment mixed
_refine_ls_matrix_type full
_refine_ls_number_parameters 287
_refine_ls_number_reflns 4081
_refine_ls_number_restraints 0
_refine_ls_restrained_S_all 1.079
_refine_ls_R_factor_all 0.0977
_refine_ls_R_factor_gt 0.0866
_refine_ls_shift/su_max 0.000
_refine_ls_shift/su_mean 0.000
_refine_ls_structure_factor_coef Fsqd
_refine_ls_weighting_details 'w=1/[\s^2^(Fo^2^)+(0.1198P)^2^+79.4398P] where P=(Fo^2^+2Fc^2^)/3'
_refine_ls_weighting_scheme calc
_refine_ls_wR_factor_gt 0.2614
_refine_ls_wR_factor_ref 0.2687
_reflns_Friedel_coverage 0.000
_reflns_number_gt 3395
_reflns_number_total 4081
_reflns_threshold_expression 'I > 2\s(I)'
_cod_data_source_file c8ce00744f2.cif
_cod_data_source_block 3
_cod_depositor_comments 'Adding full bibliography for 7230978--7230987.cif.'
_cod_original_formula_sum 'C18 H11.50 N2 O10.25 Zn'
_cod_database_code 7230985
_shelx_shelxl_version_number 2017/1
_shelx_space_group_comment
;
The symmetry employed for this shelxl refinement is uniquely defined
by the following loop, which should always be used as a source of
symmetry information in preference to the above space-group names.
They are only intended as comments.
;
_shelx_estimated_absorpt_t_max 0.986
_shelx_estimated_absorpt_t_min 0.944
_olex2_refinement_description
;
1. Fixed Uiso
 At 1.2 times of:
  All C(H) groups, All C(H,H) groups
 At 1.5 times of:
  All O(H,H) groups
2. Others
 Fixed Sof: O11(0.25)
3.a Rotating group:
 O9(H9A,H9B), O10(H10A,H10B)
3.b Secondary CH2 refined with riding coordinates:
 C17(H17A,H17B)
3.c Aromatic/amide H refined with riding coordinates:
 C7(H7), C9(H9), C10(H10), C12(H12)
;
_olex2_submission_special_instructions 'No special instructions were received'

loop_
_space_group_symop_operation_xyz
'x, y, z'
'-x, y, -z+1/2'
'x+1/2, y+1/2, z'
'-x+1/2, y+1/2, -z+1/2'
'-x, -y, -z'
'x, -y, z-1/2'
'-x+1/2, -y+1/2, -z'
'x+1/2, -y+1/2, z-1/2'

loop_
_atom_site_label
_atom_site_type_symbol
_atom_site_fract_x
_atom_site_fract_y
_atom_site_fract_z
_atom_site_U_iso_or_equiv
_atom_site_adp_type
_atom_site_occupancy
_atom_site_site_symmetry_order
_atom_site_calc_flag
_atom_site_refinement_flags_posn
_atom_site_refinement_flags_adp
_atom_site_refinement_flags_occupancy
Zn1 Zn 0.28183(5) 0.53415(3) 0.28866(12) 0.0287(3) Uani 1 1 d . . .
O1 O 0.3276(4) 0.57595(18) 0.4792(8) 0.0379(13) Uani 1 1 d . . .
O2 O 0.3343(4) 0.64213(18) 0.3167(8) 0.0368(12) Uani 1 1 d . . .
O3 O 0.5188(3) 0.65261(16) 0.4973(7) 0.0301(11) Uani 1 1 d . . .
O4 O 0.2927(3) 0.72592(18) 0.6711(7) 0.0318(11) Uani 1 1 d . . .
O5 O 0.6981(3) 0.87436(17) 0.3447(7) 0.0283(10) Uani 1 1 d . . .
O6 O 0.4686(3) 0.94572(17) 0.5066(8) 0.0324(11) Uani 1 1 d . . .
O7 O 0.7261(3) 1.00070(16) 0.4995(7) 0.0298(11) Uani 1 1 d . . .
O8 O 0.6837(4) 0.94247(17) 0.6649(7) 0.0349(12) Uani 1 1 d . . .
O9 O 0.3546(7) 0.5708(3) 0.0891(12) 0.089(4) Uani 1 1 d . . .
H9A H 0.398820 0.554044 0.060715 0.134 Uiso 1 1 d GR . .
H9B H 0.375751 0.597723 0.135750 0.134 Uiso 1 1 d GR . .
O10 O 0.3544(4) 0.4772(2) 0.2685(9) 0.0451(14) Uani 1 1 d . . .
H10A H 0.339204 0.454123 0.343868 0.068 Uiso 1 1 d GR . .
H10B H 0.404063 0.483596 0.307946 0.068 Uiso 1 1 d GR . .
N1 N 0.4082(3) 0.68993(19) 0.5937(7) 0.0227(11) Uani 1 1 d . . .
N2 N 0.5809(3) 0.90922(17) 0.4132(7) 0.0211(10) Uani 1 1 d . . .
C1 C 0.3424(4) 0.6203(2) 0.4579(10) 0.0282(14) Uani 1 1 d . . .
C2 C 0.3727(4) 0.6439(2) 0.6309(10) 0.0281(14) Uani 1 1 d . . .
H2 H 0.330(6) 0.650(3) 0.704(13) 0.034 Uiso 1 1 d R . .
C3 C 0.4847(4) 0.6897(2) 0.5234(8) 0.0208(12) Uani 1 1 d . . .
C4 C 0.3610(4) 0.7298(2) 0.6183(8) 0.0208(12) Uani 1 1 d . . .
C5 C 0.5214(3) 0.7358(2) 0.4893(8) 0.0170(11) Uani 1 1 d . . .
C6 C 0.3982(4) 0.7758(2) 0.5814(8) 0.0183(11) Uani 1 1 d . . .
C7 C 0.5991(4) 0.7387(2) 0.4281(8) 0.0193(11) Uani 1 1 d . . .
H7 H 0.628240 0.710779 0.406304 0.023 Uiso 1 1 calc R . .
C8 C 0.4769(3) 0.7773(2) 0.5201(7) 0.0152(10) Uani 1 1 d . . .
C9 C 0.3554(4) 0.8164(2) 0.6082(8) 0.0210(12) Uani 1 1 d . . .
H9 H 0.302012 0.814651 0.647843 0.025 Uiso 1 1 calc R . .
C10 C 0.6347(4) 0.7825(2) 0.3982(8) 0.0212(12) Uani 1 1 d . . .
H10 H 0.688103 0.784096 0.358186 0.025 Uiso 1 1 calc R . .
C11 C 0.5124(3) 0.8215(2) 0.4878(7) 0.0160(11) Uani 1 1 d . . .
C12 C 0.3905(4) 0.8603(2) 0.5772(8) 0.0207(12) Uani 1 1 d . . .
H12 H 0.361373 0.888350 0.597462 0.025 Uiso 1 1 calc R . .
C13 C 0.5922(4) 0.8235(2) 0.4270(8) 0.0175(11) Uani 1 1 d . . .
C14 C 0.4680(4) 0.8625(2) 0.5168(8) 0.0184(11) Uani 1 1 d . . .
C15 C 0.6292(4) 0.8696(2) 0.3918(8) 0.0198(12) Uani 1 1 d . . .
C16 C 0.5041(4) 0.9092(2) 0.4819(8) 0.0206(12) Uani 1 1 d . . .
C17 C 0.6193(4) 0.9542(2) 0.3800(9) 0.0267(13) Uani 1 1 d . . .
H17A H 0.578466 0.979192 0.376463 0.032 Uiso 1 1 calc R . .
H17B H 0.645025 0.953272 0.260443 0.032 Uiso 1 1 calc R . .
C18 C 0.6808(4) 0.9662(2) 0.5223(9) 0.0264(13) Uani 1 1 d . . .
O11 O 0.500000 0.5664(11) 0.250000 0.088(8) Uiso 0.5 2 d S T P

loop_
_atom_site_aniso_label
_atom_site_aniso_U_11
_atom_site_aniso_U_22
_atom_site_aniso_U_33
_atom_site_aniso_U_23
_atom_site_aniso_U_13
_atom_site_aniso_U_12
Zn1 0.0337(5) 0.0195(4) 0.0330(5) -0.0024(3) -0.0022(3) -0.0029(3)
O1 0.056(3) 0.020(2) 0.038(3) 0.001(2) -0.004(2) -0.018(2)
O2 0.051(3) 0.023(2) 0.036(3) 0.002(2) -0.008(2) -0.004(2)
O3 0.036(3) 0.012(2) 0.042(3) -0.0003(19) 0.005(2) -0.0020(18)
O4 0.025(2) 0.028(3) 0.042(3) 0.004(2) 0.009(2) -0.0110(19)
O5 0.024(2) 0.023(2) 0.038(3) -0.0003(19) 0.0085(19) -0.0058(18)
O6 0.036(3) 0.014(2) 0.047(3) -0.002(2) 0.008(2) 0.0012(19)
O7 0.032(3) 0.016(2) 0.041(3) 0.0026(19) -0.003(2) -0.0100(19)
O8 0.058(3) 0.021(2) 0.026(3) 0.0039(19) -0.006(2) -0.013(2)
O9 0.129(8) 0.076(6) 0.064(5) -0.033(4) 0.036(5) -0.068(6)
O10 0.045(3) 0.049(4) 0.042(3) -0.008(3) -0.003(3) 0.014(3)
N1 0.025(3) 0.017(2) 0.026(3) -0.002(2) 0.003(2) -0.010(2)
N2 0.026(3) 0.010(2) 0.027(3) -0.0013(19) 0.002(2) -0.0069(19)
C1 0.027(3) 0.022(3) 0.036(4) 0.000(3) 0.002(3) -0.010(3)
C2 0.035(4) 0.020(3) 0.029(3) 0.001(3) 0.004(3) -0.015(3)
C3 0.026(3) 0.013(3) 0.023(3) -0.002(2) 0.000(2) -0.005(2)
C4 0.022(3) 0.019(3) 0.021(3) 0.001(2) 0.000(2) -0.006(2)
C5 0.020(3) 0.011(2) 0.019(3) -0.001(2) 0.002(2) -0.003(2)
C6 0.021(3) 0.017(3) 0.017(3) -0.001(2) 0.001(2) -0.006(2)
C7 0.021(3) 0.015(3) 0.022(3) -0.002(2) 0.003(2) 0.002(2)
C8 0.018(3) 0.013(3) 0.014(3) -0.0010(19) 0.000(2) -0.002(2)
C9 0.020(3) 0.020(3) 0.023(3) -0.002(2) 0.002(2) -0.002(2)
C10 0.021(3) 0.021(3) 0.022(3) -0.002(2) 0.003(2) 0.001(2)
C11 0.020(3) 0.014(3) 0.014(3) -0.0004(19) 0.000(2) -0.004(2)
C12 0.020(3) 0.018(3) 0.024(3) -0.003(2) 0.002(2) 0.004(2)
C13 0.022(3) 0.015(3) 0.016(3) 0.000(2) 0.001(2) -0.002(2)
C14 0.019(3) 0.018(3) 0.018(3) -0.001(2) 0.001(2) -0.003(2)
C15 0.025(3) 0.015(3) 0.020(3) -0.001(2) 0.002(2) -0.006(2)
C16 0.025(3) 0.014(3) 0.023(3) -0.002(2) -0.001(2) -0.004(2)
C17 0.035(3) 0.017(3) 0.028(3) 0.001(2) -0.001(3) -0.009(3)
C18 0.031(3) 0.021(3) 0.027(3) -0.003(2) 0.004(3) -0.005(2)

loop_
_atom_type_symbol
_atom_type_description
_atom_type_scat_dispersion_real
_atom_type_scat_dispersion_imag
_atom_type_scat_source
C C 0.0030 0.0020 'International Tables Vol C Tables 4.2.6.8 and 6.1.1.4'
H H 0.0000 0.0000 'International Tables Vol C Tables 4.2.6.8 and 6.1.1.4'
N N 0.0070 0.0030 'International Tables Vol C Tables 4.2.6.8 and 6.1.1.4'
O O 0.0120 0.0060 'International Tables Vol C Tables 4.2.6.8 and 6.1.1.4'
Zn Zn 0.3120 1.4670 'International Tables Vol C Tables 4.2.6.8 and 6.1.1.4'

loop_
_geom_angle_atom_site_label_1
_geom_angle_atom_site_label_2
_geom_angle_atom_site_label_3
_geom_angle
_geom_angle_site_symmetry_1
_geom_angle_site_symmetry_3
O1 Zn1 O7 85.2(2) . 3_445
O1 Zn1 O8 115.9(2) . 8_465
O1 Zn1 O9 88.7(3) . .
O1 Zn1 O10 107.5(3) . .
O1 Zn1 C18 141.8(2) . 8_465
O7 Zn1 O9 172.4(3) 3_445 .
O7 Zn1 C18 105.9(2) 3_445 8_465
O8 Zn1 O7 96.9(2) 8_465 3_445
O8 Zn1 O9 89.9(4) 8_465 .
O8 Zn1 O10 136.6(2) 8_465 .
O8 Zn1 C18 28.1(2) 8_465 8_465
O9 Zn1 C18 81.7(3) . 8_465
O10 Zn1 O7 88.0(2) . 3_445
O10 Zn1 O9 89.4(4) . .
O10 Zn1 C18 109.3(2) . 8_465
C1 O1 Zn1 124.7(5) . .
C18 O7 Zn1 138.1(5) . 3
C18 O8 Zn1 103.3(4) . 8_566
Zn1 O9 H9A 111.7 . .
Zn1 O9 H9B 111.4 . .
H9A O9 H9B 102.2 . .
Zn1 O10 H10A 111.1 . .
Zn1 O10 H10B 111.6 . .
H10A O10 H10B 102.6 . .
C3 N1 C2 116.5(5) . .
C3 N1 C4 125.4(5) . .
C4 N1 C2 117.9(5) . .
C15 N2 C17 115.4(5) . .
C16 N2 C15 125.7(5) . .
C16 N2 C17 118.5(5) . .
O1 C1 C2 112.9(6) . .
O2 C1 O1 125.5(7) . .
O2 C1 C2 121.7(6) . .
N1 C2 C1 111.6(6) . .
N1 C2 H2 104(6) . .
C1 C2 H2 109(6) . .
O3 C3 N1 120.1(6) . .
O3 C3 C5 123.0(6) . .
N1 C3 C5 116.9(5) . .
O4 C4 N1 120.4(6) . .
O4 C4 C6 122.7(6) . .
N1 C4 C6 116.9(5) . .
C7 C5 C3 120.5(5) . .
C7 C5 C8 120.2(5) . .
C8 C5 C3 119.3(5) . .
C8 C6 C4 119.2(5) . .
C9 C6 C4 119.5(5) . .
C9 C6 C8 121.2(5) . .
C5 C7 H7 119.7 . .
C5 C7 C10 120.7(5) . .
C10 C7 H7 119.7 . .
C6 C8 C5 121.9(5) . .
C6 C8 C11 118.8(5) . .
C11 C8 C5 119.3(5) . .
C6 C9 H9 119.9 . .
C6 C9 C12 120.1(6) . .
C12 C9 H9 119.9 . .
C7 C10 H10 120.0 . .
C13 C10 C7 120.0(6) . .
C13 C10 H10 120.0 . .
C8 C11 C13 119.4(5) . .
C14 C11 C8 119.2(5) . .
C14 C11 C13 121.4(5) . .
C9 C12 H12 120.2 . .
C14 C12 C9 119.5(6) . .
C14 C12 H12 120.2 . .
C10 C13 C11 120.5(5) . .
C10 C13 C15 120.1(5) . .
C11 C13 C15 119.5(5) . .
C11 C14 C16 119.9(5) . .
C12 C14 C11 121.1(5) . .
C12 C14 C16 119.0(5) . .
O5 C15 N2 119.8(5) . .
O5 C15 C13 123.5(6) . .
N2 C15 C13 116.7(5) . .
O6 C16 N2 121.0(6) . .
O6 C16 C14 122.5(6) . .
N2 C16 C14 116.5(5) . .
N2 C17 H17A 109.1 . .
N2 C17 H17B 109.1 . .
N2 C17 C18 112.6(6) . .
H17A C17 H17B 107.8 . .
C18 C17 H17A 109.1 . .
C18 C17 H17B 109.1 . .
O7 C18 Zn1 73.2(4) . 8_566
O7 C18 C17 119.7(6) . .
O8 C18 Zn1 48.6(4) . 8_566
O8 C18 O7 121.2(7) . .
O8 C18 C17 119.0(6) . .
C17 C18 Zn1 166.2(5) . 8_566

loop_
_geom_bond_atom_site_label_1
_geom_bond_atom_site_label_2
_geom_bond_distance
_geom_bond_site_symmetry_2
Zn1 O1 1.993(5) .
Zn1 O7 2.063(5) 3_445
Zn1 O8 1.993(6) 8_465
Zn1 O9 2.194(8) .
Zn1 O10 2.038(6) .
Zn1 C18 2.587(7) 8_465
O1 C1 1.297(8) .
O2 C1 1.222(9) .
O3 C3 1.221(8) .
O4 C4 1.223(8) .
O5 C15 1.222(8) .
O6 C16 1.214(8) .
O7 C18 1.257(8) .
O8 C18 1.253(9) .
O9 H9A 0.9115 .
O9 H9B 0.9115 .
O10 H10A 0.9006 .
O10 H10B 0.9002 .
N1 C2 1.469(8) .
N1 C3 1.394(8) .
N1 C4 1.399(8) .
N2 C15 1.401(8) .
N2 C16 1.394(8) .
N2 C17 1.457(7) .
C1 C2 1.528(10) .
C2 H2 0.92(10) .
C3 C5 1.474(8) .
C4 C6 1.481(8) .
C5 C7 1.390(8) .
C5 C8 1.419(8) .
C6 C8 1.405(8) .
C6 C9 1.377(9) .
C7 H7 0.9500 .
C7 C10 1.403(8) .
C8 C11 1.415(8) .
C9 H9 0.9500 .
C9 C12 1.404(9) .
C10 H10 0.9500 .
C10 C13 1.387(8) .
C11 C13 1.422(8) .
C11 C14 1.404(8) .
C12 H12 0.9500 .
C12 C14 1.385(8) .
C13 C15 1.479(8) .
C14 C16 1.487(8) .
C17 H17A 0.9900 .
C17 H17B 0.9900 .
C17 C18 1.506(10) .

loop_
_geom_hbond_atom_site_label_D
_geom_hbond_atom_site_label_H
_geom_hbond_atom_site_label_A
_geom_hbond_distance_DH
_geom_hbond_distance_HA
_geom_hbond_distance_DA
_geom_hbond_angle_DHA
_geom_hbond_site_symmetry_A
_geom_hbond_publ_flag
O9 H9A O11 0.91 2.22 2.711(12) 113.2 . yes
O9 H9B O2 0.91 1.98 2.663(10) 131.0 . yes
O9 H9B O3 0.91 2.57 3.226(9) 129.4 2_655 yes
O10 H10A O9 0.90 1.96 2.738(10) 143.2 6_566 yes
